data_7001549
loop_
_publ_author_name
'Ballesteros-Garrido, Rafael'
'Bonnafoux, Laurence'
'Leroux, Fr\'ed\'eric R.'
'Abarca, Bel\'en'
'Colobert, Fran\,coise'

_publ_section_title
;
 The [1,2,3]Triazolo[1,5-a]pyridine ring: A sensitive sensor for the
 electronic profile of phosphorus substituents
;
_journal_issue 26
_journal_name_full 'Dalton Transactions'
_journal_page_first 5068
_journal_page_last 5070
_journal_paper_doi 10.1039/b906034k
_journal_year 2009
_chemical_formula_moiety 'C25 H21 N4 P Se'
_chemical_formula_sum 'C25 H21 N4 P Se'
_chemical_formula_weight 487.39
_chemical_name_systematic
;
?
;
_space_group_IT_number 2
_symmetry_cell_setting triclinic
_symmetry_space_group_name_Hall '-P 1'
_symmetry_space_group_name_H-M 'P -1'
_atom_sites_solution_hydrogens geom
_atom_sites_solution_primary direct
_atom_sites_solution_secondary difmap
_audit_creation_method SHELXL-97
_cell_angle_alpha 88.075(6)
_cell_angle_beta 87.392(6)
_cell_angle_gamma 72.639(6)
_cell_formula_units_Z 2
_cell_length_a 8.6696(8)
_cell_length_b 11.0202(11)
_cell_length_c 12.2054(15)
_cell_measurement_reflns_used 13838
_cell_measurement_temperature 173(2)
_cell_measurement_theta_max 27.485
_cell_measurement_theta_min 0.998
_cell_volume 1111.6(2)
_computing_cell_refinement 'Denzo (Nonius B.V., 1998)'
_computing_data_collection 'Collect (Nonius B.V., 1998)'
_computing_data_reduction 'Denzo (Nonius B.V., 1998)'
_computing_molecular_graphics 'PLATON 98 (Spek, 1998)'
_computing_publication_material 'SHELXL-97 (Sheldrick, 1997)'
_computing_structure_refinement 'SHELXL-97 (Sheldrick, 1997)'
_computing_structure_solution 'SHELXS-97 (Sheldrick, 1997)'
_diffrn_ambient_temperature 173(2)
_diffrn_measured_fraction_theta_full 0.996
_diffrn_measured_fraction_theta_max 0.976
_diffrn_measurement_device_type KappaCCD
_diffrn_measurement_method 'phi and omega scans'
_diffrn_radiation_monochromator graphite
_diffrn_radiation_source 'fine-focus sealed tube'
_diffrn_radiation_type MoK\a
_diffrn_radiation_wavelength 0.71073
_diffrn_reflns_av_R_equivalents 0.0792
_diffrn_reflns_av_sigmaI/netI 0.1465
_diffrn_reflns_limit_h_max 9
_diffrn_reflns_limit_h_min -11
_diffrn_reflns_limit_k_max 14
_diffrn_reflns_limit_k_min -14
_diffrn_reflns_limit_l_max 15
_diffrn_reflns_limit_l_min -13
_diffrn_reflns_number 10682
_diffrn_reflns_theta_full 27.00
_diffrn_reflns_theta_max 27.64
_diffrn_reflns_theta_min 1.67
_exptl_absorpt_coefficient_mu 1.781
_exptl_absorpt_correction_T_max 0.84602
_exptl_absorpt_correction_T_min 0.72416
_exptl_absorpt_correction_type multi-scan
_exptl_absorpt_process_details 'MULscanABS in PLATON (Spek, 2003)'
_exptl_crystal_colour colorless
_exptl_crystal_density_diffrn 1.456
_exptl_crystal_density_method 'not measured'
_exptl_crystal_description prism
_exptl_crystal_F_000 496
_exptl_crystal_size_max 0.16
_exptl_crystal_size_mid 0.12
_exptl_crystal_size_min 0.10
_refine_diff_density_max 0.628
_refine_diff_density_min -0.882
_refine_diff_density_rms 0.180
_refine_ls_extinction_method none
_refine_ls_goodness_of_fit_ref 1.096
_refine_ls_hydrogen_treatment constr
_refine_ls_matrix_type full
_refine_ls_number_parameters 282
_refine_ls_number_reflns 5065
_refine_ls_number_restraints 0
_refine_ls_restrained_S_all 1.096
_refine_ls_R_factor_all 0.1729
_refine_ls_R_factor_gt 0.0924
_refine_ls_shift/su_max 0.000
_refine_ls_shift/su_mean 0.000
_refine_ls_structure_factor_coef Fsqd
_refine_ls_weighting_details 'calc w=1/[\s^2^(Fo^2^)+(0.1130P)^2^+2.7079P] where P=(Fo^2^+2Fc^2^)/3'
_refine_ls_weighting_scheme calc
_refine_ls_wR_factor_gt 0.2108
_refine_ls_wR_factor_ref 0.2628
_reflns_number_gt 2903
_reflns_number_total 5065
_reflns_threshold_expression I>2sigma(I)
_cod_data_source_file b906034k.txt
_cod_data_source_block colo31
_cod_depositor_comments
;
The following automatic conversions were performed:
'_symmetry_cell_setting' value 'Triclinic' changed to 'triclinic'
according to '/home/saulius/struct/CIF-dictionaries/cif_core.dic'
dictionary named 'cif_core.dic' version 2.4.1 from 2010-06-29.

Automatic conversion script
Id: cif_fix_enum 1527 2010-12-29 10:47:43Z saulius 
;
_cod_database_code 7001549

loop_
_symmetry_equiv_pos_as_xyz
'x, y, z'
'-x, -y, -z'

loop_
_atom_site_label
_atom_site_type_symbol
_atom_site_fract_x
_atom_site_fract_y
_atom_site_fract_z
_atom_site_U_iso_or_equiv
_atom_site_adp_type
_atom_site_occupancy
_atom_site_symmetry_multiplicity
_atom_site_calc_flag
_atom_site_refinement_flags
_atom_site_disorder_assembly
_atom_site_disorder_group
C1 C 0.6687(10) -0.2313(7) -0.0289(8) 0.041(2) Uani 1 1 d . . .
H1 H 0.6735 -0.2967 -0.0788 0.049 Uiso 1 1 calc R . .
C2 C 0.6005(10) -0.2332(7) 0.0724(8) 0.043(2) Uani 1 1 d . . .
H2 H 0.5573 -0.3003 0.0945 0.052 Uiso 1 1 calc R . .
C3 C 0.5939(10) -0.1366(7) 0.1442(7) 0.0383(19) Uani 1 1 d . . .
H3 H 0.5455 -0.1388 0.2154 0.046 Uiso 1 1 calc R . .
C4 C 0.6540(9) -0.0399(7) 0.1162(6) 0.0303(17) Uani 1 1 d . . .
H4 H 0.6494 0.0247 0.1669 0.036 Uiso 1 1 calc R . .
C5 C 0.7245(8) -0.0369(6) 0.0090(6) 0.0278(17) Uani 1 1 d . . .
C6 C 0.7978(8) 0.0405(6) -0.0533(6) 0.0253(16) Uani 1 1 d . . .
C7 C 0.8244(8) 0.1601(7) -0.0289(6) 0.0279(17) Uani 1 1 d . . .
C8 C 0.9074(9) 0.2210(7) -0.1025(6) 0.0308(17) Uani 1 1 d . . .
H8 H 0.9495 0.1847 -0.1711 0.037 Uiso 1 1 calc R . .
C9 C 0.9263(9) 0.3351(7) -0.0724(6) 0.0320(17) Uani 1 1 d . . .
H9 H 0.9797 0.3796 -0.1214 0.038 Uiso 1 1 calc R . .
C10 C 0.8677(9) 0.3845(7) 0.0288(6) 0.0311(17) Uani 1 1 d . . .
H10 H 0.8835 0.4613 0.0518 0.037 Uiso 1 1 calc R . .
C11 C 0.7848(8) 0.3186(6) 0.0963(6) 0.0249(16) Uani 1 1 d . . .
C12 C 0.8150(8) 0.4679(6) 0.2812(6) 0.0247(15) Uani 1 1 d . . .
C13 C 0.9782(9) 0.4065(7) 0.2901(6) 0.0300(17) Uani 1 1 d . . .
H13 H 1.0227 0.3221 0.2649 0.036 Uiso 1 1 calc R . .
C14 C 1.0746(10) 0.4666(7) 0.3347(6) 0.0338(18) Uani 1 1 d . . .
H14 H 1.1862 0.4224 0.3414 0.041 Uiso 1 1 calc R . .
C15 C 1.0160(10) 0.5918(7) 0.3716(6) 0.0329(18) Uani 1 1 d . . .
C18 C 1.1258(11) 0.6564(8) 0.4200(7) 0.046(2) Uani 1 1 d . . .
H18A H 1.0610 0.7310 0.4604 0.069 Uiso 1 1 calc R . .
H18B H 1.1898 0.6834 0.3611 0.069 Uiso 1 1 calc R . .
H18C H 1.1985 0.5972 0.4702 0.069 Uiso 1 1 calc R . .
C16 C 0.8540(10) 0.6507(7) 0.3611(7) 0.038(2) Uani 1 1 d . . .
H16 H 0.8097 0.7354 0.3857 0.046 Uiso 1 1 calc R . .
C17 C 0.7535(10) 0.5920(7) 0.3166(6) 0.0331(18) Uani 1 1 d . . .
H17 H 0.6419 0.6362 0.3100 0.040 Uiso 1 1 calc R . .
C19 C 0.6952(8) 0.2530(6) 0.3213(6) 0.0250(15) Uani 1 1 d . . .
C20 C 0.8219(9) 0.1411(7) 0.3190(6) 0.0292(17) Uani 1 1 d . . .
H20 H 0.9026 0.1278 0.2617 0.035 Uiso 1 1 calc R . .
C21 C 0.8311(9) 0.0487(7) 0.3998(6) 0.0298(17) Uani 1 1 d . . .
H21 H 0.9183 -0.0278 0.3967 0.036 Uiso 1 1 calc R . .
C22 C 0.7153(9) 0.0649(7) 0.4863(6) 0.0322(18) Uani 1 1 d . . .
C25 C 0.7301(11) -0.0331(8) 0.5759(7) 0.049(2) Uani 1 1 d . . .
H25A H 0.7921 -0.1167 0.5482 0.073 Uiso 1 1 calc R . .
H25B H 0.6221 -0.0353 0.6013 0.073 Uiso 1 1 calc R . .
H25C H 0.7859 -0.0117 0.6371 0.073 Uiso 1 1 calc R . .
C23 C 0.5894(9) 0.1778(8) 0.4867(7) 0.038(2) Uani 1 1 d . . .
H23 H 0.5091 0.1908 0.5443 0.046 Uiso 1 1 calc R . .
C24 C 0.5757(9) 0.2723(7) 0.4067(6) 0.0317(18) Uani 1 1 d . . .
H24 H 0.4878 0.3483 0.4092 0.038 Uiso 1 1 calc R . .
N1 N 0.7305(7) -0.1347(5) -0.0588(5) 0.0318(15) Uani 1 1 d . . .
N2 N 0.8016(8) -0.1189(6) -0.1577(5) 0.0406(17) Uani 1 1 d . . .
N3 N 0.8405(8) -0.0134(6) -0.1534(5) 0.0365(16) Uani 1 1 d . . .
N4 N 0.7625(7) 0.2083(5) 0.0696(5) 0.0248(13) Uani 1 1 d . . .
P1 P 0.6831(2) 0.38533(17) 0.22541(15) 0.0248(4) Uani 1 1 d . . .
Se1 Se 0.44749(10) 0.50076(8) 0.19694(8) 0.0445(3) Uani 1 1 d . . .

loop_
_atom_site_aniso_label
_atom_site_aniso_U_11
_atom_site_aniso_U_22
_atom_site_aniso_U_33
_atom_site_aniso_U_23
_atom_site_aniso_U_13
_atom_site_aniso_U_12
C1 0.040(5) 0.024(4) 0.060(6) -0.008(4) -0.027(4) -0.006(4)
C2 0.044(5) 0.029(4) 0.058(6) 0.007(4) -0.008(4) -0.012(4)
C3 0.041(5) 0.037(4) 0.039(5) 0.005(4) -0.007(4) -0.014(4)
C4 0.031(4) 0.027(4) 0.030(4) -0.002(3) -0.006(3) -0.005(3)
C5 0.022(4) 0.023(4) 0.033(4) -0.005(3) -0.011(3) 0.002(3)
C6 0.021(4) 0.025(4) 0.027(4) -0.003(3) -0.003(3) -0.003(3)
C7 0.024(4) 0.027(4) 0.030(4) -0.005(3) -0.004(3) -0.003(3)
C8 0.024(4) 0.041(4) 0.026(4) 0.000(3) -0.003(3) -0.007(3)
C9 0.032(4) 0.038(4) 0.033(5) 0.009(3) -0.003(3) -0.023(3)
C10 0.034(4) 0.030(4) 0.034(5) 0.002(3) -0.006(3) -0.016(3)
C11 0.021(4) 0.025(4) 0.027(4) -0.001(3) -0.004(3) -0.004(3)
C12 0.028(4) 0.025(4) 0.025(4) -0.001(3) -0.003(3) -0.013(3)
C13 0.035(4) 0.023(4) 0.033(4) -0.001(3) -0.001(3) -0.010(3)
C14 0.034(4) 0.033(4) 0.037(5) -0.001(3) -0.005(3) -0.014(3)
C15 0.042(5) 0.036(4) 0.028(4) -0.002(3) -0.007(3) -0.022(4)
C18 0.054(5) 0.050(5) 0.045(5) -0.010(4) -0.011(4) -0.031(4)
C16 0.043(5) 0.031(4) 0.040(5) -0.017(4) -0.004(4) -0.008(4)
C17 0.037(4) 0.026(4) 0.037(5) -0.009(3) 0.001(3) -0.009(3)
C19 0.026(4) 0.029(4) 0.025(4) -0.006(3) -0.003(3) -0.016(3)
C20 0.026(4) 0.034(4) 0.030(4) -0.009(3) 0.002(3) -0.011(3)
C21 0.035(4) 0.023(4) 0.033(4) -0.001(3) -0.005(3) -0.012(3)
C22 0.041(5) 0.042(4) 0.025(4) 0.001(3) -0.012(3) -0.028(4)
C25 0.057(6) 0.052(5) 0.046(5) 0.008(4) -0.009(4) -0.030(5)
C23 0.032(4) 0.057(5) 0.032(5) -0.010(4) 0.005(3) -0.024(4)
C24 0.028(4) 0.034(4) 0.032(4) -0.002(3) 0.000(3) -0.008(3)
N1 0.032(4) 0.025(3) 0.037(4) -0.008(3) -0.010(3) -0.006(3)
N2 0.049(4) 0.036(4) 0.034(4) -0.013(3) -0.008(3) -0.006(3)
N3 0.042(4) 0.033(4) 0.032(4) -0.014(3) 0.002(3) -0.006(3)
N4 0.024(3) 0.024(3) 0.028(3) -0.002(2) -0.002(2) -0.010(3)
P1 0.0230(9) 0.0232(9) 0.0300(11) -0.0045(7) -0.0029(8) -0.0087(8)
Se1 0.0340(5) 0.0406(5) 0.0593(7) -0.0036(4) -0.0020(4) -0.0112(4)

loop_
_atom_type_symbol
_atom_type_description
_atom_type_scat_dispersion_real
_atom_type_scat_dispersion_imag
_atom_type_scat_source
C C 0.0033 0.0016 'International Tables Vol C Tables 4.2.6.8 and 6.1.1.4'
H H 0.0000 0.0000 'International Tables Vol C Tables 4.2.6.8 and 6.1.1.4'
N N 0.0061 0.0033 'International Tables Vol C Tables 4.2.6.8 and 6.1.1.4'
P P 0.1023 0.0942 'International Tables Vol C Tables 4.2.6.8 and 6.1.1.4'
Se Se -0.0929 2.2259 'International Tables Vol C Tables 4.2.6.8 and 6.1.1.4'

loop_
_geom_angle_atom_site_label_1
_geom_angle_atom_site_label_2
_geom_angle_atom_site_label_3
_geom_angle
_geom_angle_site_symmetry_1
_geom_angle_site_symmetry_3
_geom_angle_publ_flag
C2 C1 N1 119.3(7) . . ?
C2 C1 H1 120.4 . . ?
N1 C1 H1 120.4 . . ?
C1 C2 C3 119.6(8) . . ?
C1 C2 H2 120.2 . . ?
C3 C2 H2 120.2 . . ?
C4 C3 C2 122.1(8) . . ?
C4 C3 H3 119.0 . . ?
C2 C3 H3 119.0 . . ?
C3 C4 C5 118.5(7) . . ?
C3 C4 H4 120.8 . . ?
C5 C4 H4 120.8 . . ?
N1 C5 C6 104.2(6) . . ?
N1 C5 C4 117.6(7) . . ?
C6 C5 C4 138.1(7) . . ?
N3 C6 C5 107.5(6) . . ?
N3 C6 C7 121.2(7) . . ?
C5 C6 C7 131.2(6) . . ?
N4 C7 C8 122.9(7) . . ?
N4 C7 C6 114.9(6) . . ?
C8 C7 C6 122.2(7) . . ?
C9 C8 C7 118.1(7) . . ?
C9 C8 H8 120.9 . . ?
C7 C8 H8 120.9 . . ?
C8 C9 C10 120.0(7) . . ?
C8 C9 H9 120.0 . . ?
C10 C9 H9 120.0 . . ?
C9 C10 C11 118.1(7) . . ?
C9 C10 H10 120.9 . . ?
C11 C10 H10 120.9 . . ?
N4 C11 C10 123.6(6) . . ?
N4 C11 P1 114.9(5) . . ?
C10 C11 P1 121.3(5) . . ?
C13 C12 C17 118.9(7) . . ?
C13 C12 P1 120.1(5) . . ?
C17 C12 P1 120.9(6) . . ?
C14 C13 C12 119.9(7) . . ?
C14 C13 H13 120.0 . . ?
C12 C13 H13 120.0 . . ?
C13 C14 C15 122.5(7) . . ?
C13 C14 H14 118.8 . . ?
C15 C14 H14 118.8 . . ?
C16 C15 C14 116.4(7) . . ?
C16 C15 C18 122.3(7) . . ?
C14 C15 C18 121.3(7) . . ?
C15 C18 H18A 109.5 . . ?
C15 C18 H18B 109.5 . . ?
H18A C18 H18B 109.5 . . ?
C15 C18 H18C 109.5 . . ?
H18A C18 H18C 109.5 . . ?
H18B C18 H18C 109.5 . . ?
C17 C16 C15 122.4(7) . . ?
C17 C16 H16 118.8 . . ?
C15 C16 H16 118.8 . . ?
C16 C17 C12 119.9(7) . . ?
C16 C17 H17 120.1 . . ?
C12 C17 H17 120.1 . . ?
C20 C19 C24 119.7(7) . . ?
C20 C19 P1 123.1(6) . . ?
C24 C19 P1 117.0(5) . . ?
C21 C20 C19 120.2(7) . . ?
C21 C20 H20 119.9 . . ?
C19 C20 H20 119.9 . . ?
C20 C21 C22 121.7(7) . . ?
C20 C21 H21 119.2 . . ?
C22 C21 H21 119.2 . . ?
C23 C22 C21 117.0(7) . . ?
C23 C22 C25 121.6(7) . . ?
C21 C22 C25 121.3(7) . . ?
C22 C25 H25A 109.5 . . ?
C22 C25 H25B 109.5 . . ?
H25A C25 H25B 109.5 . . ?
C22 C25 H25C 109.5 . . ?
H25A C25 H25C 109.5 . . ?
H25B C25 H25C 109.5 . . ?
C24 C23 C22 122.9(7) . . ?
C24 C23 H23 118.6 . . ?
C22 C23 H23 118.6 . . ?
C23 C24 C19 118.5(7) . . ?
C23 C24 H24 120.7 . . ?
C19 C24 H24 120.7 . . ?
N2 N1 C1 126.3(7) . . ?
N2 N1 C5 110.8(6) . . ?
C1 N1 C5 122.9(7) . . ?
N3 N2 N1 106.8(6) . . ?
N2 N3 C6 110.6(6) . . ?
C11 N4 C7 117.2(6) . . ?
C19 P1 C12 104.2(3) . . ?
C19 P1 C11 107.4(3) . . ?
C12 P1 C11 105.0(3) . . ?
C19 P1 Se1 114.6(2) . . ?
C12 P1 Se1 114.7(2) . . ?
C11 P1 Se1 110.3(2) . . ?

loop_
_geom_bond_atom_site_label_1
_geom_bond_atom_site_label_2
_geom_bond_distance
_geom_bond_site_symmetry_2
_geom_bond_publ_flag
C1 C2 1.348(12) . ?
C1 N1 1.361(10) . ?
C1 H1 0.9500 . ?
C2 C3 1.387(12) . ?
C2 H2 0.9500 . ?
C3 C4 1.347(11) . ?
C3 H3 0.9500 . ?
C4 C5 1.422(11) . ?
C4 H4 0.9500 . ?
C5 N1 1.368(9) . ?
C5 C6 1.394(10) . ?
C6 N3 1.363(9) . ?
C6 C7 1.447(10) . ?
C7 N4 1.353(9) . ?
C7 C8 1.401(11) . ?
C8 C9 1.379(11) . ?
C8 H8 0.9500 . ?
C9 C10 1.380(10) . ?
C9 H9 0.9500 . ?
C10 C11 1.393(10) . ?
C10 H10 0.9500 . ?
C11 N4 1.340(9) . ?
C11 P1 1.834(7) . ?
C12 C13 1.382(10) . ?
C12 C17 1.388(10) . ?
C12 P1 1.826(7) . ?
C13 C14 1.353(11) . ?
C13 H13 0.9500 . ?
C14 C15 1.402(10) . ?
C14 H14 0.9500 . ?
C15 C16 1.371(11) . ?
C15 C18 1.499(11) . ?
C18 H18A 0.9800 . ?
C18 H18B 0.9800 . ?
C18 H18C 0.9800 . ?
C16 C17 1.369(11) . ?
C16 H16 0.9500 . ?
C17 H17 0.9500 . ?
C19 C20 1.385(10) . ?
C19 C24 1.410(10) . ?
C19 P1 1.821(7) . ?
C20 C21 1.381(10) . ?
C20 H20 0.9500 . ?
C21 C22 1.401(11) . ?
C21 H21 0.9500 . ?
C22 C23 1.389(11) . ?
C22 C25 1.493(11) . ?
C25 H25A 0.9800 . ?
C25 H25B 0.9800 . ?
C25 H25C 0.9800 . ?
C23 C24 1.386(11) . ?
C23 H23 0.9500 . ?
C24 H24 0.9500 . ?
N1 N2 1.359(9) . ?
N2 N3 1.307(9) . ?
P1 Se1 2.0965(19) . ?

loop_
_geom_torsion_atom_site_label_1
_geom_torsion_atom_site_label_2
_geom_torsion_atom_site_label_3
_geom_torsion_atom_site_label_4
_geom_torsion
_geom_torsion_site_symmetry_1
_geom_torsion_site_symmetry_2
_geom_torsion_site_symmetry_3
_geom_torsion_site_symmetry_4
_geom_torsion_publ_flag
N1 C1 C2 C3 0.2(12) . . . . ?
C1 C2 C3 C4 -0.1(12) . . . . ?
C2 C3 C4 C5 0.8(11) . . . . ?
C3 C4 C5 N1 -1.5(10) . . . . ?
C3 C4 C5 C6 179.8(8) . . . . ?
N1 C5 C6 N3 0.9(7) . . . . ?
C4 C5 C6 N3 179.6(8) . . . . ?
N1 C5 C6 C7 178.0(7) . . . . ?
C4 C5 C6 C7 -3.2(14) . . . . ?
N3 C6 C7 N4 174.0(6) . . . . ?
C5 C6 C7 N4 -2.8(11) . . . . ?
N3 C6 C7 C8 -5.7(10) . . . . ?
C5 C6 C7 C8 177.5(7) . . . . ?
N4 C7 C8 C9 0.0(10) . . . . ?
C6 C7 C8 C9 179.7(7) . . . . ?
C7 C8 C9 C10 1.6(11) . . . . ?
C8 C9 C10 C11 -2.4(11) . . . . ?
C9 C10 C11 N4 1.8(11) . . . . ?
C9 C10 C11 P1 -173.1(5) . . . . ?
C17 C12 C13 C14 1.2(11) . . . . ?
P1 C12 C13 C14 -177.9(6) . . . . ?
C12 C13 C14 C15 -1.1(12) . . . . ?
C13 C14 C15 C16 0.6(12) . . . . ?
C13 C14 C15 C18 -179.5(8) . . . . ?
C14 C15 C16 C17 -0.4(12) . . . . ?
C18 C15 C16 C17 179.8(8) . . . . ?
C15 C16 C17 C12 0.6(13) . . . . ?
C13 C12 C17 C16 -1.0(11) . . . . ?
P1 C12 C17 C16 178.1(6) . . . . ?
C24 C19 C20 C21 0.1(11) . . . . ?
P1 C19 C20 C21 174.4(6) . . . . ?
C19 C20 C21 C22 -0.5(11) . . . . ?
C20 C21 C22 C23 0.6(11) . . . . ?
C20 C21 C22 C25 -177.3(7) . . . . ?
C21 C22 C23 C24 -0.2(11) . . . . ?
C25 C22 C23 C24 177.7(8) . . . . ?
C22 C23 C24 C19 -0.2(12) . . . . ?
C20 C19 C24 C23 0.3(11) . . . . ?
P1 C19 C24 C23 -174.4(6) . . . . ?
C2 C1 N1 N2 -179.5(7) . . . . ?
C2 C1 N1 C5 -1.1(11) . . . . ?
C6 C5 N1 N2 -0.6(7) . . . . ?
C4 C5 N1 N2 -179.6(6) . . . . ?
C6 C5 N1 C1 -179.2(6) . . . . ?
C4 C5 N1 C1 1.7(10) . . . . ?
C1 N1 N2 N3 178.6(6) . . . . ?
C5 N1 N2 N3 0.0(8) . . . . ?
N1 N2 N3 C6 0.5(8) . . . . ?
C5 C6 N3 N2 -0.9(8) . . . . ?
C7 C6 N3 N2 -178.4(6) . . . . ?
C10 C11 N4 C7 -0.2(10) . . . . ?
P1 C11 N4 C7 175.0(5) . . . . ?
C8 C7 N4 C11 -0.7(10) . . . . ?
C6 C7 N4 C11 179.6(6) . . . . ?
C20 C19 P1 C12 -80.7(6) . . . . ?
C24 C19 P1 C12 93.8(6) . . . . ?
C20 C19 P1 C11 30.3(7) . . . . ?
C24 C19 P1 C11 -155.2(6) . . . . ?
C20 C19 P1 Se1 153.2(5) . . . . ?
C24 C19 P1 Se1 -32.4(6) . . . . ?
C13 C12 P1 C19 62.3(6) . . . . ?
C17 C12 P1 C19 -116.7(6) . . . . ?
C13 C12 P1 C11 -50.4(7) . . . . ?
C17 C12 P1 C11 130.5(6) . . . . ?
C13 C12 P1 Se1 -171.6(5) . . . . ?
C17 C12 P1 Se1 9.4(7) . . . . ?
N4 C11 P1 C19 37.3(6) . . . . ?
C10 C11 P1 C19 -147.4(6) . . . . ?
N4 C11 P1 C12 147.7(5) . . . . ?
C10 C11 P1 C12 -36.9(6) . . . . ?
N4 C11 P1 Se1 -88.3(5) . . . . ?
C10 C11 P1 Se1 87.1(6) . . . . ?

loop_
_cod_related_entry_id
_cod_related_entry_database
_cod_related_entry_code
1 ChemSpider 30652603
